data_1567224
loop_
_publ_author_name
'Udovenko, A. A.'
'Gorbunova, Yu. E.'
'Zemnukhova, L. A.'
'Mikhailov, Yu. N.'
'Davidovich, R. L.'

_publ_section_title
;
 Crystal Structures of Ammonium and Cesium
 Pentadecafluorotetraantimonates(III)
;
_journal_issue 7
_journal_name_full 'Russian Journal of Coordination Chemistry'
_journal_page_first 479
_journal_page_last 482
_journal_paper_doi 10.1023/A:1011385531672
_journal_volume 27
_journal_year 2001
_chemical_formula_moiety 'F15 H12 N3 Sb4'
_chemical_formula_sum 'F15 H12 N3 Sb4'
_chemical_name_systematic
;
Triammonium pentadecafluorotetraantimonate(III)
;
_space_group_crystal_system triclinic
_space_group_IT_number 2
_space_group_name_Hall '-P 1'
_space_group_name_H-M_alt 'P -1'
_symmetry_Int_Tables_number 2
_symmetry_space_group_name_H-M 'P -1'
_audit_creation_method 'manually at INEOS RAS'
_cell_angle_alpha 63.71(4)
_cell_angle_beta 73.24(3)
_cell_angle_gamma 77.42(5)
_cell_formula_units_Z 2
_cell_length_a 8.317(3)
_cell_length_b 10.419(6)
_cell_length_c 10.826(3)
_cell_volume 800.9(7)
_diffrn_ambient_temperature 295
_diffrn_radiation_probe x-ray
_diffrn_radiation_type MoK\a
_exptl_crystal_density_diffrn 3.425
_exptl_crystal_F_000 744
_refine_ls_R_factor_gt 0.051
_cod_data_source_file R21-22old.cif
_cod_data_source_block compound_R21old
_cod_original_cell_volume 801.0(9)
_cod_database_code 1567224

loop_
_symmetry_equiv_pos_site_id
_symmetry_equiv_pos_as_xyz
1 x,y,z
2 -x,-y,-z

loop_
_atom_site_label
_atom_site_type_symbol
_atom_site_fract_x
_atom_site_fract_y
_atom_site_fract_z
_atom_site_U_iso_or_equiv
Sb(1) Sb 0.97789(7) -0.08988(6) 0.36874(6) 0.0146(2)
Sb(2) Sb 1.28016(7) 0.25889(6) 0.20021(6) 0.0150(2)
Sb(3) Sb 0.86939(8) 0.54545(6) 0.31760(7) 0.0176(2)
Sb(4) Sb 0.61836(8) 0.35079(6) 0.76859(6) 0.0170(2)
F(1) F 0.8323(9) -0.1850(8) 0.3115(7) 0.031(2)
F(2) F 0.7740(10) 0.0339(8) 0.3810(8) 0.039(3)
F(3) F 1.0215(9) 0.0292(8) 0.1643(7) 0.034(2)
F(4) F 1.0830(10) 0.0810(10) 0.3630(10) 0.054(4)
F(5) F 1.4590(10) 0.1122(9) 0.2791(9) 0.046(3)
F(6) F 1.2288(9) 0.2723(8) 0.3811(7) 0.031(2)
F(7) F 1.4460(10) 0.3910(10) 0.1430(10) 0.065(5)
F(8) F 1.0840(10) 0.4520(10) 0.1674(9) 0.053(3)
F(9) F 0.7780(10) 0.3839(9) 0.3256(9) 0.044(3)
F(10) F 0.8330(10) 0.6609(9) 0.1281(8) 0.043(3)
F(11) F 0.6280(9) 0.6090(10) 0.3740(10) 0.045(4)
F(12) F 0.8030(10) 0.3900(9) 0.5875(8) 0.045(3)
F(13) F 0.8105(9) 0.2655(9) 0.8543(8) 0.038(3)
F(14) F 0.6290(10) 0.1741(7) 0.7483(8) 0.035(3)
F(15) F 0.4940(10) 0.2190(10) 0.9711(8) 0.042(3)
N(1) N 0.709(1) 0.959(1) 0.069(1) 0.035(3)
N(2) N 0.507(2) 0.182(2) 0.511(1) 0.043(5)
N(3) N 0.813(2) 0.314(1) 0.093(1) 0.039(4)
H(1.1) H 0.639 0.885 0.054 0.04
H(2.1) H 0.474 0.287 0.500 0.065
H(2.2) H 0.470 0.190 0.441 0.065
H(3.1) H 0.766 0.404 -0.006 0.060
